data_7026224
loop_
_publ_author_name
'Vasudevan, Kalyan V.'
'Butorac, Rachel R.'
'Abernethy, Colin D.'
'Cowley, Alan H.'

_publ_section_title
;
 Synthesis and coordination compounds of a bis(imino)acenaphthene
 (BIAN)-supported N-heterocyclic carbene.
;
_journal_issue 31
_journal_name_full 'Dalton transactions (Cambridge, England : 2003)'
_journal_page_first 7401
_journal_page_last 7408
_journal_paper_doi 10.1039/c0dt00278j
_journal_volume 39
_journal_year 2010
_chemical_formula_moiety 'C37 H40 N2'
_chemical_formula_sum 'C37 H40 N2'
_chemical_formula_weight 512.71
_space_group_IT_number 9
_symmetry_cell_setting monoclinic
_symmetry_space_group_name_Hall 'C -2yc'
_symmetry_space_group_name_H-M 'C 1 c 1'
_atom_sites_solution_hydrogens geom
_atom_sites_solution_primary direct
_atom_sites_solution_secondary difmap
_audit_creation_method
;
manual editing of the .cif file
created by SHELXTL Ver. 6.10
;
_cell_angle_alpha 90.000
_cell_angle_beta 101.882(4)
_cell_angle_gamma 90.000
_cell_formula_units_Z 4
_cell_length_a 9.823(2)
_cell_length_b 14.604(2)
_cell_length_c 21.114(3)
_cell_measurement_reflns_used 19327
_cell_measurement_temperature 100(2)
_cell_measurement_theta_max 27.48
_cell_measurement_theta_min 3.42
_cell_volume 2964.0(8)
_computing_cell_refinement 'CrystalClear (Rigaku Inc., 2008)'
_computing_data_collection 'CrystalClear (Rigaku Inc., 2008)'
_computing_data_reduction 'CrystalClear (Rigaku Inc., 2008)'
_computing_molecular_graphics 'XP SHELXTL/PC, Siemens Analytical'
_computing_structure_refinement 'XL SHELXTL/PC, Siemens Analytical'
_computing_structure_solution
;

SIR97 - Altomare A., Burla M.C., Camalli M., Cascarano G.L., Giacovazzo C.,
Guagliardi A., Moliterni A.G.G., Polidori G.,Spagna R.
;
_diffrn_ambient_temperature 100(2)
_diffrn_measured_fraction_theta_full 0.998
_diffrn_measured_fraction_theta_max 0.998
_diffrn_measurement_device_type 'Rigaku AFC-12 with Saturn 724+ CCD'
_diffrn_measurement_method \w-scans
_diffrn_radiation_monochromator graphite
_diffrn_radiation_source 'fine-focus sealed tube'
_diffrn_radiation_type MoK\a
_diffrn_radiation_wavelength 0.71069
_diffrn_reflns_av_R_equivalents 0.0367
_diffrn_reflns_av_sigmaI/netI 0.0350
_diffrn_reflns_limit_h_max 12
_diffrn_reflns_limit_h_min -12
_diffrn_reflns_limit_k_max 18
_diffrn_reflns_limit_k_min -16
_diffrn_reflns_limit_l_max 27
_diffrn_reflns_limit_l_min -27
_diffrn_reflns_number 13027
_diffrn_reflns_theta_full 27.48
_diffrn_reflns_theta_max 27.48
_diffrn_reflns_theta_min 3.42
_exptl_absorpt_coefficient_mu 0.066
_exptl_absorpt_correction_T_max 1.00
_exptl_absorpt_correction_T_min 0.744
_exptl_absorpt_correction_type multi-scan
_exptl_absorpt_process_details
;
Abscor. T. Higashi. (2001). Rigaku Corp. Tokyo, Japan
;
_exptl_crystal_colour yellow
_exptl_crystal_density_diffrn 1.149
_exptl_crystal_density_method 'not measured'
_exptl_crystal_description block
_exptl_crystal_F_000 1104
_exptl_crystal_size_max 0.33
_exptl_crystal_size_mid 0.20
_exptl_crystal_size_min 0.12
_refine_diff_density_max 0.453
_refine_diff_density_min -0.259
_refine_diff_density_rms 0.055
_refine_ls_abs_structure_details 'Flack H D (1983), Acta Cryst. A39, 876-881'
_refine_ls_abs_structure_Flack -2(5)
_refine_ls_extinction_method none
_refine_ls_goodness_of_fit_ref 1.098
_refine_ls_hydrogen_treatment constr
_refine_ls_matrix_type full
_refine_ls_number_parameters 360
_refine_ls_number_reflns 3398
_refine_ls_number_restraints 2
_refine_ls_restrained_S_all 1.098
_refine_ls_R_factor_all 0.0752
_refine_ls_R_factor_gt 0.0707
_refine_ls_shift/su_max 0.000
_refine_ls_shift/su_mean 0.000
_refine_ls_structure_factor_coef Fsqd
_refine_ls_weighting_details 'calc w=1/[\s^2^(Fo^2^)+(0.0763P)^2^+5.7020P] where P=(Fo^2^+2Fc^2^)/3'
_refine_ls_weighting_scheme calc
_refine_ls_wR_factor_gt 0.1819
_refine_ls_wR_factor_ref 0.1850
_reflns_number_gt 3128
_reflns_number_total 3398
_reflns_threshold_expression >2sigma(I)
_cod_data_source_file c0dt00278j.txt
_cod_data_source_block rbrb014b
_cod_original_sg_symbol_H-M Cc
_cod_database_code 7026224

loop_
_symmetry_equiv_pos_as_xyz
'x, y, z'
'x, -y, z+1/2'
'x+1/2, y+1/2, z'
'x+1/2, -y+1/2, z+1/2'

loop_
_atom_site_label
_atom_site_type_symbol
_atom_site_fract_x
_atom_site_fract_y
_atom_site_fract_z
_atom_site_U_iso_or_equiv
_atom_site_adp_type
_atom_site_occupancy
_atom_site_symmetry_multiplicity
_atom_site_calc_flag
_atom_site_refinement_flags
C1 C -0.0104(4) 0.1378(3) 0.22325(18) 0.0212(7) Uani 1 1 d .
C2 C 0.2264(4) 0.1513(3) 0.25390(18) 0.0224(7) Uani 1 1 d .
C3 C 0.1975(4) 0.1229(2) 0.19056(18) 0.0219(7) Uani 1 1 d .
C4 C 0.3764(4) 0.1614(2) 0.2762(2) 0.0250(8) Uani 1 1 d .
C5 C 0.4667(4) 0.1877(3) 0.3320(2) 0.0340(9) Uani 1 1 d .
H5 H 0.4334 0.2050 0.3694 0.041 Uiso 1 1 calc R
C6 C 0.6118(5) 0.1882(3) 0.3318(3) 0.0460(13) Uani 1 1 d .
H6 H 0.6750 0.2059 0.3703 0.055 Uiso 1 1 calc R
C7 C 0.6645(5) 0.1643(3) 0.2787(3) 0.0491(14) Uani 1 1 d .
H7 H 0.7620 0.1659 0.2807 0.059 Uiso 1 1 calc R
C8 C 0.5723(5) 0.1369(3) 0.2202(3) 0.0367(11) Uani 1 1 d .
C9 C 0.4316(4) 0.1371(3) 0.2210(2) 0.0275(8) Uani 1 1 d .
C10 C 0.6106(5) 0.1101(3) 0.1611(3) 0.0479(14) Uani 1 1 d .
H10 H 0.7058 0.1085 0.1582 0.057 Uiso 1 1 calc R
C11 C 0.5084(6) 0.0865(3) 0.1083(3) 0.0468(13) Uani 1 1 d .
H11 H 0.5354 0.0690 0.0693 0.056 Uiso 1 1 calc R
C12 C 0.3641(5) 0.0875(3) 0.1100(2) 0.0349(10) Uani 1 1 d .
H12 H 0.2959 0.0713 0.0729 0.042 Uiso 1 1 calc R
C13 C 0.3262(4) 0.1127(2) 0.1667(2) 0.0254(8) Uani 1 1 d .
C14 C 0.0798(4) 0.1866(3) 0.33592(17) 0.0235(8) Uani 1 1 d .
C15 C 0.0381(5) 0.2763(3) 0.3447(2) 0.0368(10) Uani 1 1 d .
C16 C 0.0163(6) 0.3005(4) 0.4059(2) 0.0531(15) Uani 1 1 d .
H16 H -0.0124 0.3611 0.4131 0.064 Uiso 1 1 calc R
C17 C 0.0357(7) 0.2377(4) 0.4563(2) 0.0520(14) Uani 1 1 d .
H17 H 0.0204 0.2555 0.4975 0.062 Uiso 1 1 calc R
C18 C 0.0772(6) 0.1494(4) 0.4465(2) 0.0468(12) Uani 1 1 d .
H18 H 0.0910 0.1070 0.4814 0.056 Uiso 1 1 calc R
C19 C 0.0993(5) 0.1213(3) 0.3864(2) 0.0331(9) Uani 1 1 d .
C20 C 0.0204(9) 0.3456(4) 0.2900(2) 0.0621(19) Uani 1 1 d .
H20 H 0.0101 0.3103 0.2487 0.074 Uiso 1 1 calc R
C21 C 0.1457(13) 0.4040(9) 0.2953(6) 0.130(5) Uani 1 1 d .
H21A H 0.1374 0.4414 0.2561 0.195 Uiso 1 1 calc R
H21B H 0.2285 0.3651 0.3000 0.195 Uiso 1 1 calc R
H21C H 0.1542 0.4439 0.3331 0.195 Uiso 1 1 calc R
C22 C -0.1097(9) 0.4017(6) 0.2857(6) 0.109(4) Uani 1 1 d .
H22A H -0.1042 0.4362 0.3259 0.163 Uiso 1 1 calc R
H22B H -0.1907 0.3610 0.2790 0.163 Uiso 1 1 calc R
H22C H -0.1188 0.4444 0.2493 0.163 Uiso 1 1 calc R
C23 C 0.1374(7) 0.0229(3) 0.3735(2) 0.0478(13) Uani 1 1 d .
H23 H 0.1988 0.0242 0.3412 0.057 Uiso 1 1 calc R
C24 C 0.2170(9) -0.0252(4) 0.4345(3) 0.072(2) Uani 1 1 d .
H24A H 0.2971 0.0122 0.4546 0.108 Uiso 1 1 calc R
H24B H 0.2493 -0.0852 0.4229 0.108 Uiso 1 1 calc R
H24C H 0.1553 -0.0334 0.4652 0.108 Uiso 1 1 calc R
C25 C 0.0068(9) -0.0316(4) 0.3442(3) 0.071(2) Uani 1 1 d .
H25A H -0.0544 -0.0348 0.3754 0.107 Uiso 1 1 calc R
H25B H 0.0332 -0.0937 0.3338 0.107 Uiso 1 1 calc R
H25C H -0.0421 -0.0012 0.3046 0.107 Uiso 1 1 calc R
C26 C -0.0253(4) 0.0888(3) 0.11042(17) 0.0241(8) Uani 1 1 d .
C27 C -0.0513(5) 0.1544(3) 0.0611(2) 0.0338(9) Uani 1 1 d .
C28 C -0.1309(7) 0.1274(4) 0.0012(2) 0.0522(14) Uani 1 1 d .
H28 H -0.1504 0.1704 -0.0332 0.063 Uiso 1 1 calc R
C29 C -0.1810(7) 0.0401(4) -0.0085(2) 0.0541(15) Uani 1 1 d .
H29 H -0.2357 0.0232 -0.0493 0.065 Uiso 1 1 calc R
C30 C -0.1525(7) -0.0243(4) 0.0412(2) 0.0566(16) Uani 1 1 d .
H30 H -0.1873 -0.0849 0.0337 0.068 Uiso 1 1 calc R
C31 C -0.0736(6) -0.0006(3) 0.1016(2) 0.0380(11) Uani 1 1 d .
C32 C -0.0036(7) 0.2521(4) 0.0737(2) 0.0567(17) Uani 1 1 d .
H32 H 0.0847 0.2514 0.1072 0.068 Uiso 1 1 calc R
C33 C 0.0256(10) 0.3011(5) 0.0136(3) 0.081(3) Uani 1 1 d .
H33A H 0.0922 0.2652 -0.0049 0.121 Uiso 1 1 calc R
H33B H 0.0645 0.3619 0.0259 0.121 Uiso 1 1 calc R
H33C H -0.0614 0.3076 -0.0185 0.121 Uiso 1 1 calc R
C34 C -0.1124(10) 0.3058(5) 0.1011(3) 0.080(3) Uani 1 1 d .
H34A H -0.2017 0.3041 0.0702 0.120 Uiso 1 1 calc R
H34B H -0.0820 0.3695 0.1085 0.120 Uiso 1 1 calc R
H34C H -0.1231 0.2782 0.1421 0.120 Uiso 1 1 calc R
C35 C -0.0407(9) -0.0716(4) 0.1561(3) 0.065(2) Uani 1 1 d .
H35 H -0.0146 -0.0367 0.1976 0.079 Uiso 1 1 calc R
C36 C 0.0808(13) -0.1281(7) 0.1504(6) 0.127(5) Uani 1 1 d .
H36A H 0.1266 -0.1501 0.1934 0.191 Uiso 1 1 calc R
H36B H 0.1464 -0.0913 0.1320 0.191 Uiso 1 1 calc R
H36C H 0.0500 -0.1806 0.1222 0.191 Uiso 1 1 calc R
C37 C -0.1636(13) -0.1286(6) 0.1609(6) 0.115(4) Uani 1 1 d .
H37A H -0.1869 -0.1685 0.1229 0.173 Uiso 1 1 calc R
H37B H -0.2429 -0.0887 0.1628 0.173 Uiso 1 1 calc R
H37C H -0.1420 -0.1661 0.2002 0.173 Uiso 1 1 calc R
N1 N 0.0999(3) 0.1588(2) 0.27294(15) 0.0216(6) Uani 1 1 d .
N2 N 0.0536(3) 0.1161(2) 0.17301(15) 0.0213(6) Uani 1 1 d .

loop_
_atom_site_aniso_label
_atom_site_aniso_U_11
_atom_site_aniso_U_22
_atom_site_aniso_U_33
_atom_site_aniso_U_23
_atom_site_aniso_U_13
_atom_site_aniso_U_12
C1 0.0236(17) 0.0204(15) 0.0193(15) 0.0013(13) 0.0039(13) 0.0005(13)
C2 0.0221(18) 0.0207(17) 0.0248(17) 0.0026(13) 0.0055(14) 0.0022(14)
C3 0.0228(17) 0.0180(16) 0.0255(17) 0.0021(13) 0.0061(14) 0.0003(13)
C4 0.0225(18) 0.0165(16) 0.035(2) 0.0009(15) 0.0044(15) -0.0009(14)
C5 0.025(2) 0.027(2) 0.046(2) -0.0041(18) -0.0027(18) 0.0024(16)
C6 0.028(2) 0.034(2) 0.068(3) -0.015(2) -0.009(2) 0.0024(19)
C7 0.022(2) 0.031(2) 0.092(4) -0.015(3) 0.005(2) -0.0013(18)
C8 0.0231(19) 0.0210(19) 0.068(3) -0.0057(19) 0.014(2) -0.0022(15)
C9 0.027(2) 0.0153(16) 0.042(2) -0.0009(15) 0.0109(17) 0.0009(14)
C10 0.034(2) 0.033(2) 0.087(4) -0.019(3) 0.037(3) -0.008(2)
C11 0.052(3) 0.032(2) 0.067(3) -0.010(2) 0.038(3) -0.008(2)
C12 0.043(3) 0.024(2) 0.043(2) -0.0014(17) 0.021(2) -0.0030(18)
C13 0.0283(19) 0.0165(16) 0.034(2) 0.0021(15) 0.0114(15) -0.0003(15)
C14 0.0259(19) 0.0261(19) 0.0177(16) -0.0013(14) 0.0024(14) 0.0010(14)
C15 0.054(3) 0.028(2) 0.024(2) -0.0038(16) -0.0035(19) 0.0131(19)
C16 0.076(4) 0.046(3) 0.032(2) -0.011(2) -0.001(2) 0.028(3)
C17 0.070(4) 0.060(3) 0.027(2) -0.009(2) 0.012(2) 0.019(3)
C18 0.073(4) 0.045(3) 0.025(2) 0.0034(19) 0.017(2) 0.004(3)
C19 0.047(2) 0.032(2) 0.0219(19) 0.0002(16) 0.0108(17) 0.0024(18)
C20 0.122(6) 0.033(3) 0.025(2) -0.005(2) -0.002(3) 0.025(3)
C21 0.130(9) 0.131(9) 0.137(10) 0.094(8) 0.047(7) 0.032(8)
C22 0.080(5) 0.060(4) 0.168(10) 0.065(6) -0.017(6) 0.016(4)
C23 0.090(4) 0.031(2) 0.026(2) 0.0080(18) 0.021(2) 0.010(2)
C24 0.137(7) 0.036(3) 0.043(3) 0.015(2) 0.019(4) 0.023(4)
C25 0.147(7) 0.034(3) 0.031(3) 0.001(2) 0.016(3) -0.026(3)
C26 0.033(2) 0.0237(18) 0.0153(16) -0.0026(13) 0.0045(15) -0.0037(15)
C27 0.045(2) 0.030(2) 0.0233(19) 0.0019(16) -0.0011(17) -0.0048(19)
C28 0.076(4) 0.048(3) 0.024(2) 0.003(2) -0.010(2) -0.011(3)
C29 0.072(4) 0.063(4) 0.022(2) -0.007(2) -0.001(2) -0.025(3)
C30 0.097(5) 0.045(3) 0.030(2) -0.015(2) 0.016(3) -0.035(3)
C31 0.064(3) 0.029(2) 0.023(2) -0.0030(16) 0.0112(19) -0.010(2)
C32 0.092(5) 0.035(3) 0.030(2) 0.009(2) -0.017(3) -0.018(3)
C33 0.142(7) 0.046(3) 0.043(3) 0.019(3) -0.008(4) -0.033(4)
C34 0.139(7) 0.042(3) 0.045(3) -0.007(3) -0.014(4) 0.026(4)
C35 0.143(7) 0.024(2) 0.028(2) -0.0016(19) 0.014(3) -0.020(3)
C36 0.159(11) 0.076(6) 0.124(9) 0.061(6) -0.022(8) -0.016(7)
C37 0.166(10) 0.059(5) 0.149(9) 0.046(6) 0.097(9) 0.015(6)
N1 0.0223(16) 0.0233(15) 0.0192(14) 0.0011(11) 0.0043(12) 0.0017(12)
N2 0.0228(16) 0.0230(15) 0.0178(14) -0.0002(12) 0.0034(12) 0.0017(12)

loop_
_atom_type_symbol
_atom_type_description
_atom_type_scat_dispersion_real
_atom_type_scat_dispersion_imag
_atom_type_scat_source
C C 0.0033 0.0016 'International Tables Vol C Tables 4.2.6.8 and 6.1.1.4'
H H 0.0000 0.0000 'International Tables Vol C Tables 4.2.6.8 and 6.1.1.4'
N N 0.0061 0.0033 'International Tables Vol C Tables 4.2.6.8 and 6.1.1.4'

loop_
_geom_angle_atom_site_label_1
_geom_angle_atom_site_label_2
_geom_angle_atom_site_label_3
_geom_angle
N2 C1 N1 103.0(3)
C3 C2 N1 106.8(3)
C3 C2 C4 109.7(3)
N1 C2 C4 143.5(4)
C2 C3 N2 106.0(3)
C2 C3 C13 110.3(3)
N2 C3 C13 143.7(4)
C5 C4 C9 118.8(4)
C5 C4 C2 137.3(4)
C9 C4 C2 103.9(3)
C4 C5 C6 117.9(5)
C4 C5 H5 121.0
C6 C5 H5 121.0
C7 C6 C5 123.0(5)
C7 C6 H6 118.5
C5 C6 H6 118.5
C6 C7 C8 119.9(4)
C6 C7 H7 120.1
C8 C7 H7 120.1
C9 C8 C7 116.5(4)
C9 C8 C10 116.9(5)
C7 C8 C10 126.6(5)
C8 C9 C13 123.5(4)
C8 C9 C4 123.9(4)
C13 C9 C4 112.6(4)
C11 C10 C8 119.7(4)
C11 C10 H10 120.2
C8 C10 H10 120.2
C10 C11 C12 122.5(5)
C10 C11 H11 118.7
C12 C11 H11 118.7
C13 C12 C11 118.3(5)
C13 C12 H12 120.9
C11 C12 H12 120.9
C12 C13 C9 119.1(4)
C12 C13 C3 137.4(4)
C9 C13 C3 103.6(3)
C15 C14 C19 122.1(4)
C15 C14 N1 119.1(3)
C19 C14 N1 118.8(3)
C14 C15 C16 117.7(4)
C14 C15 C20 121.0(4)
C16 C15 C20 121.3(4)
C17 C16 C15 121.3(5)
C17 C16 H16 119.4
C15 C16 H16 119.4
C18 C17 C16 120.1(4)
C18 C17 H17 120.0
C16 C17 H17 120.0
C17 C18 C19 121.1(5)
C17 C18 H18 119.4
C19 C18 H18 119.4
C18 C19 C14 117.8(4)
C18 C19 C23 122.0(4)
C14 C19 C23 120.2(4)
C21 C20 C22 111.9(7)
C21 C20 C15 111.3(6)
C22 C20 C15 111.8(6)
C21 C20 H20 107.2
C22 C20 H20 107.2
C15 C20 H20 107.2
C20 C21 H21A 109.5
C20 C21 H21B 109.5
H21A C21 H21B 109.5
C20 C21 H21C 109.5
H21A C21 H21C 109.5
H21B C21 H21C 109.5
C20 C22 H22A 109.5
C20 C22 H22B 109.5
H22A C22 H22B 109.5
C20 C22 H22C 109.5
H22A C22 H22C 109.5
H22B C22 H22C 109.5
C19 C23 C25 110.3(5)
C19 C23 C24 112.6(4)
C25 C23 C24 110.0(5)
C19 C23 H23 107.9
C25 C23 H23 107.9
C24 C23 H23 107.9
C23 C24 H24A 109.5
C23 C24 H24B 109.5
H24A C24 H24B 109.5
C23 C24 H24C 109.5
H24A C24 H24C 109.5
H24B C24 H24C 109.5
C23 C25 H25A 109.5
C23 C25 H25B 109.5
H25A C25 H25B 109.5
C23 C25 H25C 109.5
H25A C25 H25C 109.5
H25B C25 H25C 109.5
C31 C26 C27 122.6(4)
C31 C26 N2 119.2(3)
C27 C26 N2 118.2(3)
C28 C27 C26 117.5(4)
C28 C27 C32 121.4(4)
C26 C27 C32 120.9(4)
C29 C28 C27 121.0(5)
C29 C28 H28 119.5
C27 C28 H28 119.5
C28 C29 C30 120.4(4)
C28 C29 H29 119.8
C30 C29 H29 119.8
C29 C30 C31 120.6(5)
C29 C30 H30 119.7
C31 C30 H30 119.7
C26 C31 C30 117.8(4)
C26 C31 C35 121.5(4)
C30 C31 C35 120.7(4)
C27 C32 C34 109.6(6)
C27 C32 C33 113.6(5)
C34 C32 C33 109.7(6)
C27 C32 H32 107.9
C34 C32 H32 107.9
C33 C32 H32 107.9
C32 C33 H33A 109.5
C32 C33 H33B 109.5
H33A C33 H33B 109.5
C32 C33 H33C 109.5
H33A C33 H33C 109.5
H33B C33 H33C 109.5
C32 C34 H34A 109.5
C32 C34 H34B 109.5
H34A C34 H34B 109.5
C32 C34 H34C 109.5
H34A C34 H34C 109.5
H34B C34 H34C 109.5
C36 C35 C37 111.9(7)
C36 C35 C31 111.5(6)
C37 C35 C31 112.4(7)
C36 C35 H35 106.9
C37 C35 H35 106.9
C31 C35 H35 106.9
C35 C36 H36A 109.5
C35 C36 H36B 109.5
H36A C36 H36B 109.5
C35 C36 H36C 109.5
H36A C36 H36C 109.5
H36B C36 H36C 109.5
C35 C37 H37A 109.5
C35 C37 H37B 109.5
H37A C37 H37B 109.5
C35 C37 H37C 109.5
H37A C37 H37C 109.5
H37B C37 H37C 109.5
C1 N1 C2 111.9(3)
C1 N1 C14 121.9(3)
C2 N1 C14 126.2(3)
C1 N2 C3 112.3(3)
C1 N2 C26 121.6(3)
C3 N2 C26 126.1(3)

loop_
_geom_bond_atom_site_label_1
_geom_bond_atom_site_label_2
_geom_bond_distance
C1 N2 1.377(5)
C1 N1 1.379(5)
C2 C3 1.373(5)
C2 N1 1.387(5)
C2 C4 1.459(5)
C3 N2 1.389(5)
C3 C13 1.462(5)
C4 C5 1.375(6)
C4 C9 1.428(6)
C5 C6 1.426(7)
C5 H5 0.9500
C6 C7 1.375(9)
C6 H6 0.9500
C7 C8 1.429(8)
C7 H7 0.9500
C8 C9 1.385(6)
C8 C10 1.430(8)
C9 C13 1.422(6)
C10 C11 1.381(9)
C10 H10 0.9500
C11 C12 1.425(7)
C11 H11 0.9500
C12 C13 1.375(6)
C12 H12 0.9500
C14 C15 1.396(6)
C14 C19 1.413(6)
C14 N1 1.442(5)
C15 C16 1.399(6)
C15 C20 1.518(7)
C16 C17 1.388(8)
C16 H16 0.9500
C17 C18 1.381(8)
C17 H17 0.9500
C18 C19 1.394(6)
C18 H18 0.9500
C19 C23 1.524(6)
C20 C21 1.483(14)
C20 C22 1.505(11)
C20 H20 1.0000
C21 H21A 0.9800
C21 H21B 0.9800
C21 H21C 0.9800
C22 H22A 0.9800
C22 H22B 0.9800
C22 H22C 0.9800
C23 C25 1.527(9)
C23 C24 1.533(7)
C23 H23 1.0000
C24 H24A 0.9800
C24 H24B 0.9800
C24 H24C 0.9800
C25 H25A 0.9800
C25 H25B 0.9800
C25 H25C 0.9800
C26 C31 1.388(6)
C26 C27 1.400(5)
C26 N2 1.444(5)
C27 C28 1.398(6)
C27 C32 1.509(6)
C28 C29 1.367(8)
C28 H28 0.9500
C29 C30 1.392(8)
C29 H29 0.9500
C30 C31 1.394(7)
C30 H30 0.9500
C31 C35 1.533(7)
C32 C34 1.532(11)
C32 C33 1.533(8)
C32 H32 1.0000
C33 H33A 0.9800
C33 H33B 0.9800
C33 H33C 0.9800
C34 H34A 0.9800
C34 H34B 0.9800
C34 H34C 0.9800
C35 C36 1.476(14)
C35 C37 1.488(12)
C35 H35 1.0000
C36 H36A 0.9800
C36 H36B 0.9800
C36 H36C 0.9800
C37 H37A 0.9800
C37 H37B 0.9800
C37 H37C 0.9800

loop_
_geom_torsion_atom_site_label_1
_geom_torsion_atom_site_label_2
_geom_torsion_atom_site_label_3
_geom_torsion_atom_site_label_4
_geom_torsion
N1 C2 C3 N2 1.3(4)
C4 C2 C3 N2 -179.3(3)
N1 C2 C3 C13 -179.6(3)
C4 C2 C3 C13 -0.2(4)
C3 C2 C4 C5 178.9(5)
N1 C2 C4 C5 -2.0(9)
C3 C2 C4 C9 0.3(4)
N1 C2 C4 C9 179.3(5)
C9 C4 C5 C6 -0.8(6)
C2 C4 C5 C6 -179.3(5)
C4 C5 C6 C7 0.4(7)
C5 C6 C7 C8 -0.3(8)
C6 C7 C8 C9 0.6(7)
C6 C7 C8 C10 -180.0(5)
C7 C8 C9 C13 179.4(4)
C10 C8 C9 C13 -0.1(6)
C7 C8 C9 C4 -1.0(6)
C10 C8 C9 C4 179.5(4)
C5 C4 C9 C8 1.2(6)
C2 C4 C9 C8 -179.9(4)
C5 C4 C9 C13 -179.2(3)
C2 C4 C9 C13 -0.2(4)
C9 C8 C10 C11 0.3(7)
C7 C8 C10 C11 -179.1(5)
C8 C10 C11 C12 -0.1(8)
C10 C11 C12 C13 -0.3(7)
C11 C12 C13 C9 0.4(6)
C11 C12 C13 C3 -179.6(4)
C8 C9 C13 C12 -0.3(6)
C4 C9 C13 C12 -179.9(3)
C8 C9 C13 C3 179.8(4)
C4 C9 C13 C3 0.1(4)
C2 C3 C13 C12 -179.9(5)
N2 C3 C13 C12 -1.3(9)
C2 C3 C13 C9 0.0(4)
N2 C3 C13 C9 178.6(5)
C19 C14 C15 C16 0.2(7)
N1 C14 C15 C16 178.5(4)
C19 C14 C15 C20 178.9(5)
N1 C14 C15 C20 -2.9(7)
C14 C15 C16 C17 0.2(9)
C20 C15 C16 C17 -178.5(6)
C15 C16 C17 C18 -0.1(10)
C16 C17 C18 C19 -0.5(10)
C17 C18 C19 C14 0.9(8)
C17 C18 C19 C23 -176.6(6)
C15 C14 C19 C18 -0.8(7)
N1 C14 C19 C18 -179.1(4)
C15 C14 C19 C23 176.8(5)
N1 C14 C19 C23 -1.5(6)
C14 C15 C20 C21 -97.3(8)
C16 C15 C20 C21 81.3(9)
C14 C15 C20 C22 136.8(6)
C16 C15 C20 C22 -44.6(9)
C18 C19 C23 C25 94.6(6)
C14 C19 C23 C25 -82.9(5)
C18 C19 C23 C24 -28.7(8)
C14 C19 C23 C24 153.8(5)
C31 C26 C27 C28 0.9(7)
N2 C26 C27 C28 -178.4(5)
C31 C26 C27 C32 176.6(5)
N2 C26 C27 C32 -2.6(7)
C26 C27 C28 C29 -0.1(9)
C32 C27 C28 C29 -175.8(6)
C27 C28 C29 C30 -0.6(10)
C28 C29 C30 C31 0.5(10)
C27 C26 C31 C30 -0.9(8)
N2 C26 C31 C30 178.3(5)
C27 C26 C31 C35 178.6(5)
N2 C26 C31 C35 -2.2(7)
C29 C30 C31 C26 0.2(9)
C29 C30 C31 C35 -179.3(6)
C28 C27 C32 C34 90.5(6)
C26 C27 C32 C34 -85.1(6)
C28 C27 C32 C33 -32.6(9)
C26 C27 C32 C33 151.8(6)
C26 C31 C35 C36 -96.2(7)
C30 C31 C35 C36 83.3(9)
C26 C31 C35 C37 137.1(6)
C30 C31 C35 C37 -43.4(9)
N2 C1 N1 C2 0.6(4)
N2 C1 N1 C14 179.5(3)
C3 C2 N1 C1 -1.2(4)
C4 C2 N1 C1 179.7(5)
C3 C2 N1 C14 180.0(3)
C4 C2 N1 C14 0.9(8)
C15 C14 N1 C1 -78.1(5)
C19 C14 N1 C1 100.2(4)
C15 C14 N1 C2 100.6(5)
C19 C14 N1 C2 -81.1(5)
N1 C1 N2 C3 0.3(4)
N1 C1 N2 C26 179.5(3)
C2 C3 N2 C1 -1.0(4)
C13 C3 N2 C1 -179.6(5)
C2 C3 N2 C26 179.8(3)
C13 C3 N2 C26 1.2(8)
C31 C26 N2 C1 -79.6(5)
C27 C26 N2 C1 99.7(5)
C31 C26 N2 C3 99.6(5)
C27 C26 N2 C3 -81.2(5)
